data_4516426
loop_
_publ_author_name
'Katzsch, Felix'
'Gruber, Tobias'
'Weber, Edwin'

_publ_section_title
;
 Crystalline Inclusion of Wheel-and-Axle Diol Hosts Featuring
 Benzo[b]thiophene Units as a Lateral Construction Element
;
_journal_issue 10
_journal_name_full 'Crystal Growth &amp; Design'
_journal_page_first 5047
_journal_paper_doi 10.1021/acs.cgd.5b01034
_journal_volume 15
_journal_year 2015
_chemical_formula_moiety 'C40 H26 O2 S4, 2(C3 H7 N O)'
_chemical_formula_sum 'C46 H40 N2 O4 S4'
_chemical_formula_weight 813.04
_chemical_name_systematic
;
 '1,4-Bis[di(benzo[b]thien-2-yl)hydroxymethyl]benzen dimethyl formamide disolvate'
;
_space_group_IT_number 14
_space_group_name_Hall '-P 2ybc'
_space_group_name_H-M_alt 'P 1 21/c 1'
_symmetry_cell_setting monoclinic
_symmetry_space_group_name_Hall '-P 2ybc'
_symmetry_space_group_name_H-M 'P 1 21/c 1'
_atom_sites_solution_hydrogens geom
_atom_sites_solution_primary direct
_atom_sites_solution_secondary difmap
_audit_creation_method SHELXL-97
_cell_angle_alpha 90.00
_cell_angle_beta 96.9240(10)
_cell_angle_gamma 90.00
_cell_formula_units_Z 2
_cell_length_a 12.2921(3)
_cell_length_b 6.46110(10)
_cell_length_c 25.1260(6)
_cell_measurement_reflns_used 8146
_cell_measurement_temperature 100(2)
_cell_measurement_theta_max 28.46
_cell_measurement_theta_min 2.19
_cell_volume 1980.97(7)
_computing_cell_refinement 'Bruker SAINT'
_computing_data_collection 'Bruker APEX2'
_computing_data_reduction 'Bruker SAINT'
_computing_molecular_graphics 'Bruker SHELXTL'
_computing_publication_material 'Bruker SHELXTL'
_computing_structure_refinement 'SHELXL-97 (Sheldrick, 2008)'
_computing_structure_solution 'SHELXS-97 (Sheldrick, 2008)'
_diffrn_ambient_temperature 100(2)
_diffrn_measured_fraction_theta_full 0.999
_diffrn_measured_fraction_theta_max 0.999
_diffrn_measurement_device_type 'Bruker APEX-II CCD'
_diffrn_measurement_method '\f and \w scans'
_diffrn_radiation_monochromator graphite
_diffrn_radiation_source 'fine-focus sealed tube'
_diffrn_radiation_type MoK\a
_diffrn_radiation_wavelength 0.71073
_diffrn_reflns_av_R_equivalents 0.0313
_diffrn_reflns_av_sigmaI/netI 0.0200
_diffrn_reflns_limit_h_max 14
_diffrn_reflns_limit_h_min -14
_diffrn_reflns_limit_k_max 5
_diffrn_reflns_limit_k_min -7
_diffrn_reflns_limit_l_max 29
_diffrn_reflns_limit_l_min -29
_diffrn_reflns_number 25912
_diffrn_reflns_theta_full 25.00
_diffrn_reflns_theta_max 25.00
_diffrn_reflns_theta_min 1.63
_exptl_absorpt_coefficient_mu 0.288
_exptl_absorpt_correction_T_max 0.9829
_exptl_absorpt_correction_T_min 0.9085
_exptl_absorpt_correction_type multi-scan
_exptl_absorpt_process_details 'SADABS (Sheldrick, 2004)'
_exptl_crystal_colour colourless
_exptl_crystal_density_diffrn 1.363
_exptl_crystal_density_method 'not measured'
_exptl_crystal_description plate
_exptl_crystal_F_000 852
_exptl_crystal_size_max 0.34
_exptl_crystal_size_mid 0.19
_exptl_crystal_size_min 0.06
_refine_diff_density_max 0.388
_refine_diff_density_min -0.335
_refine_diff_density_rms 0.047
_refine_ls_extinction_method none
_refine_ls_goodness_of_fit_ref 1.061
_refine_ls_hydrogen_treatment constr
_refine_ls_matrix_type full
_refine_ls_number_parameters 256
_refine_ls_number_reflns 3494
_refine_ls_number_restraints 0
_refine_ls_restrained_S_all 1.061
_refine_ls_R_factor_all 0.0411
_refine_ls_R_factor_gt 0.0325
_refine_ls_shift/su_max 0.001
_refine_ls_shift/su_mean 0.000
_refine_ls_structure_factor_coef Fsqd
_refine_ls_weighting_details 'calc w=1/[\s^2^(Fo^2^)+(0.0450P)^2^+1.2280P] where P=(Fo^2^+2Fc^2^)/3'
_refine_ls_weighting_scheme calc
_refine_ls_wR_factor_gt 0.0860
_refine_ls_wR_factor_ref 0.0897
_reflns_number_gt 2969
_reflns_number_total 3494
_reflns_threshold_expression >2\s(I)
_cod_data_source_file 4d.cif
_cod_data_source_block feka_65_monop
_cod_depositor_comments
;
The following automatic conversions were performed:

data item '_symmetry_cell_setting' value 'Monoclinic' was changed to
'monoclinic' in accordance with the
/home/saulius/struct/COD-crude-data/automatic-downloads/DataCite-retrospective/ACS/depositions/lib/dictionaries/cif_core.dic
dictionary named 'cif_core.dic' version 2.4.2 last updated on
2011-04-26.

Automatic conversion script
Id: cif_fix_values 6909 2019-04-08 15:41:33Z antanas 
;
_cod_original_sg_symbol_H-M 'P2(1)/c  '
_cod_database_code 4516426

loop_
_symmetry_equiv_pos_as_xyz
'x, y, z'
'-x, y+1/2, -z+1/2'
'-x, -y, -z'
'x, -y-1/2, z-1/2'

loop_
_atom_site_label
_atom_site_type_symbol
_atom_site_fract_x
_atom_site_fract_y
_atom_site_fract_z
_atom_site_U_iso_or_equiv
_atom_site_adp_type
_atom_site_occupancy
_atom_site_symmetry_multiplicity
_atom_site_calc_flag
_atom_site_refinement_flags
O1 O 0.64651(10) 0.56536(17) 0.07460(5) 0.0181(3) Uani 1 1 d .
H1 H 0.6906 0.5684 0.0515 0.027 Uiso 1 1 calc R
S1 S 0.81641(4) 0.74617(7) 0.158857(19) 0.02234(13) Uani 1 1 d .
S2 S 0.46120(4) 0.53010(7) 0.127617(18) 0.02052(13) Uani 1 1 d .
C1 C 0.72737(14) 0.8802(3) 0.11139(7) 0.0165(4) Uani 1 1 d .
C2 C 0.76797(15) 1.0652(3) 0.09894(7) 0.0198(4) Uani 1 1 d .
H2 H 0.7303 1.1579 0.0738 0.024 Uiso 1 1 calc R
C3 C 0.87431(14) 1.1087(3) 0.12763(7) 0.0191(4) Uani 1 1 d .
C4 C 0.94027(16) 1.2823(3) 0.12467(8) 0.0263(4) Uani 1 1 d .
H4 H 0.9175 1.3916 0.1006 0.032 Uiso 1 1 calc R
C5 C 1.03899(16) 1.2943(3) 0.15704(8) 0.0282(4) Uani 1 1 d .
H5 H 1.0839 1.4132 0.1554 0.034 Uiso 1 1 calc R
C6 C 1.07361(15) 1.1341(3) 0.19212(8) 0.0259(4) Uani 1 1 d .
H6 H 1.1416 1.1459 0.2143 0.031 Uiso 1 1 calc R
C7 C 1.01080(15) 0.9585(3) 0.19520(8) 0.0238(4) Uani 1 1 d .
H7 H 1.0350 0.8485 0.2188 0.029 Uiso 1 1 calc R
C8 C 0.91082(14) 0.9472(3) 0.16274(7) 0.0186(4) Uani 1 1 d .
C9 C 0.54527(14) 0.7483(3) 0.13208(7) 0.0153(4) Uani 1 1 d .
C10 C 0.52221(14) 0.8866(3) 0.17090(7) 0.0181(4) Uani 1 1 d .
H10 H 0.5608 1.0123 0.1789 0.022 Uiso 1 1 calc R
C11 C 0.43161(14) 0.8157(3) 0.19792(7) 0.0178(4) Uani 1 1 d .
C12 C 0.38268(15) 0.9099(3) 0.23915(7) 0.0214(4) Uani 1 1 d .
H12 H 0.4087 1.0397 0.2532 0.026 Uiso 1 1 calc R
C13 C 0.29652(15) 0.8133(3) 0.25931(7) 0.0243(4) Uani 1 1 d .
H13 H 0.2632 0.8777 0.2873 0.029 Uiso 1 1 calc R
C14 C 0.25726(16) 0.6220(3) 0.23925(8) 0.0256(4) Uani 1 1 d .
H14 H 0.1975 0.5583 0.2536 0.031 Uiso 1 1 calc R
C15 C 0.30432(15) 0.5250(3) 0.19886(8) 0.0229(4) Uani 1 1 d .
H15 H 0.2785 0.3941 0.1855 0.028 Uiso 1 1 calc R
C16 C 0.39054(14) 0.6233(3) 0.17819(7) 0.0177(4) Uani 1 1 d .
C17 C 0.62214(14) 0.7714(2) 0.08956(7) 0.0157(4) Uani 1 1 d .
C18 C 0.56023(13) 0.8917(3) 0.04247(7) 0.0150(4) Uani 1 1 d .
C19 C 0.47911(14) 0.9096(3) -0.04972(7) 0.0174(4) Uani 1 1 d .
H19 H 0.4652 0.8462 -0.0840 0.021 Uiso 1 1 calc R
C20 C 0.53807(14) 0.8023(3) -0.00806(7) 0.0166(4) Uani 1 1 d .
H20 H 0.5636 0.6665 -0.0140 0.020 Uiso 1 1 calc R
N1G N 0.82135(14) 0.2206(3) 0.95054(7) 0.0285(4) Uani 1 1 d .
O1G O 0.79466(12) 0.4950(2) 1.00427(6) 0.0313(3) Uani 1 1 d .
C1G C 0.76151(16) 0.3420(3) 0.97791(8) 0.0270(4) Uani 1 1 d .
H1G H 0.6861 0.3081 0.9772 0.032 Uiso 1 1 calc R
C2G C 0.7741(2) 0.0408(4) 0.92139(10) 0.0460(6) Uani 1 1 d .
H2G1 H 0.6955 0.0338 0.9245 0.069 Uiso 1 1 calc R
H2G2 H 0.8101 -0.0851 0.9365 0.069 Uiso 1 1 calc R
H2G3 H 0.7850 0.0526 0.8835 0.069 Uiso 1 1 calc R
C3G C 0.93729(19) 0.2594(4) 0.95001(11) 0.0498(7) Uani 1 1 d .
H3G1 H 0.9561 0.3946 0.9662 0.075 Uiso 1 1 calc R
H3G2 H 0.9545 0.2585 0.9129 0.075 Uiso 1 1 calc R
H3G3 H 0.9797 0.1512 0.9705 0.075 Uiso 1 1 calc R

loop_
_atom_site_aniso_label
_atom_site_aniso_U_11
_atom_site_aniso_U_22
_atom_site_aniso_U_33
_atom_site_aniso_U_23
_atom_site_aniso_U_13
_atom_site_aniso_U_12
O1 0.0216(7) 0.0144(6) 0.0194(7) -0.0014(5) 0.0064(5) 0.0018(5)
S1 0.0183(2) 0.0216(2) 0.0261(3) 0.00685(18) -0.00167(19) -0.00048(17)
S2 0.0217(2) 0.0190(2) 0.0213(2) -0.00282(17) 0.00412(18) -0.00324(17)
C1 0.0158(9) 0.0196(9) 0.0142(9) -0.0004(7) 0.0023(7) 0.0030(7)
C2 0.0187(9) 0.0186(9) 0.0215(9) 0.0003(7) 0.0001(7) 0.0002(7)
C3 0.0183(9) 0.0202(9) 0.0189(9) -0.0022(7) 0.0024(7) 0.0022(7)
C4 0.0227(10) 0.0218(10) 0.0332(11) 0.0026(8) -0.0017(8) -0.0003(8)
C5 0.0210(10) 0.0264(10) 0.0363(11) -0.0012(8) -0.0001(8) -0.0055(8)
C6 0.0162(9) 0.0357(11) 0.0249(10) -0.0026(8) -0.0008(8) -0.0016(8)
C7 0.0185(9) 0.0314(10) 0.0213(10) 0.0032(8) 0.0013(8) 0.0040(8)
C8 0.0165(9) 0.0219(9) 0.0180(9) -0.0014(7) 0.0051(7) 0.0012(7)
C9 0.0145(9) 0.0148(8) 0.0157(8) 0.0007(7) -0.0012(7) -0.0015(6)
C10 0.0116(8) 0.0278(10) 0.0148(9) 0.0051(7) 0.0009(7) 0.0014(7)
C11 0.0169(9) 0.0190(9) 0.0162(9) 0.0009(7) -0.0030(7) 0.0020(7)
C12 0.0213(10) 0.0223(9) 0.0197(9) -0.0025(7) -0.0017(7) 0.0037(7)
C13 0.0227(10) 0.0312(10) 0.0196(9) 0.0004(8) 0.0047(8) 0.0082(8)
C14 0.0186(9) 0.0310(10) 0.0280(10) 0.0078(8) 0.0066(8) 0.0011(8)
C15 0.0191(9) 0.0222(9) 0.0270(10) 0.0007(8) 0.0012(8) -0.0019(7)
C16 0.0165(9) 0.0192(9) 0.0169(9) -0.0005(7) 0.0004(7) 0.0022(7)
C17 0.0170(9) 0.0131(8) 0.0169(9) -0.0012(7) 0.0022(7) 0.0006(7)
C18 0.0120(8) 0.0172(8) 0.0160(9) -0.0004(7) 0.0025(7) -0.0030(6)
C19 0.0187(9) 0.0176(9) 0.0155(9) -0.0025(7) 0.0010(7) -0.0010(7)
C20 0.0150(9) 0.0140(8) 0.0211(9) -0.0024(7) 0.0032(7) -0.0004(7)
N1G 0.0260(9) 0.0327(9) 0.0285(9) -0.0037(7) 0.0099(7) 0.0015(7)
O1G 0.0351(8) 0.0316(8) 0.0293(8) -0.0025(6) 0.0119(6) 0.0048(6)
C1G 0.0249(11) 0.0354(11) 0.0217(10) 0.0066(9) 0.0073(8) 0.0067(9)
C2G 0.0453(14) 0.0452(14) 0.0489(15) -0.0157(11) 0.0112(12) -0.0026(11)
C3G 0.0323(13) 0.0568(16) 0.0641(17) -0.0145(13) 0.0215(12) -0.0025(11)

loop_
_atom_type_symbol
_atom_type_description
_atom_type_scat_dispersion_real
_atom_type_scat_dispersion_imag
_atom_type_scat_source
C C 0.0033 0.0016 'International Tables Vol C Tables 4.2.6.8 and 6.1.1.4'
H H 0.0000 0.0000 'International Tables Vol C Tables 4.2.6.8 and 6.1.1.4'
O O 0.0106 0.0060 'International Tables Vol C Tables 4.2.6.8 and 6.1.1.4'
S S 0.1246 0.1234 'International Tables Vol C Tables 4.2.6.8 and 6.1.1.4'
N N 0.0061 0.0033 'International Tables Vol C Tables 4.2.6.8 and 6.1.1.4'

loop_
_geom_angle_atom_site_label_1
_geom_angle_atom_site_label_2
_geom_angle_atom_site_label_3
_geom_angle
_geom_angle_site_symmetry_1
_geom_angle_site_symmetry_3
C17 O1 H1 109.5 . .
C8 S1 C1 91.54(8) . .
C16 S2 C9 91.00(8) . .
C2 C1 C17 130.67(16) . .
C2 C1 S1 112.28(13) . .
C17 C1 S1 117.00(12) . .
C1 C2 C3 113.33(16) . .
C1 C2 H2 123.3 . .
C3 C2 H2 123.3 . .
C4 C3 C8 119.23(16) . .
C4 C3 C2 129.01(17) . .
C8 C3 C2 111.76(16) . .
C5 C4 C3 119.38(18) . .
C5 C4 H4 120.3 . .
C3 C4 H4 120.3 . .
C4 C5 C6 120.79(18) . .
C4 C5 H5 119.6 . .
C6 C5 H5 119.6 . .
C7 C6 C5 121.08(17) . .
C7 C6 H6 119.5 . .
C5 C6 H6 119.5 . .
C6 C7 C8 118.07(17) . .
C6 C7 H7 121.0 . .
C8 C7 H7 121.0 . .
C7 C8 C3 121.44(17) . .
C7 C8 S1 127.48(14) . .
C3 C8 S1 111.08(13) . .
C10 C9 C17 129.36(15) . .
C10 C9 S2 113.52(13) . .
C17 C9 S2 116.68(12) . .
C9 C10 C11 111.29(16) . .
C9 C10 H10 124.4 . .
C11 C10 H10 124.4 . .
C12 C11 C16 118.48(17) . .
C12 C11 C10 129.35(17) . .
C16 C11 C10 112.18(16) . .
C13 C12 C11 119.57(17) . .
C13 C12 H12 120.2 . .
C11 C12 H12 120.2 . .
C12 C13 C14 121.02(18) . .
C12 C13 H13 119.5 . .
C14 C13 H13 119.5 . .
C15 C14 C13 120.67(18) . .
C15 C14 H14 119.7 . .
C13 C14 H14 119.7 . .
C14 C15 C16 118.30(17) . .
C14 C15 H15 120.8 . .
C16 C15 H15 120.8 . .
C15 C16 C11 121.96(17) . .
C15 C16 S2 126.02(14) . .
C11 C16 S2 112.01(13) . .
O1 C17 C1 109.35(14) . .
O1 C17 C9 105.22(13) . .
C1 C17 C9 111.57(14) . .
O1 C17 C18 111.68(13) . .
C1 C17 C18 111.44(14) . .
C9 C17 C18 107.41(14) . .
C20 C18 C19 118.00(16) . 3_675
C20 C18 C17 121.09(15) . .
C19 C18 C17 120.86(15) 3_675 .
C20 C19 C18 121.43(16) . 3_675
C20 C19 H19 119.3 . .
C18 C19 H19 119.3 3_675 .
C19 C20 C18 120.57(16) . .
C19 C20 H20 119.7 . .
C18 C20 H20 119.7 . .
C1G N1G C3G 120.75(19) . .
C1G N1G C2G 121.43(19) . .
C3G N1G C2G 117.79(18) . .
O1G C1G N1G 125.92(19) . .
O1G C1G H1G 117.0 . .
N1G C1G H1G 117.0 . .
N1G C2G H2G1 109.5 . .
N1G C2G H2G2 109.5 . .
H2G1 C2G H2G2 109.5 . .
N1G C2G H2G3 109.5 . .
H2G1 C2G H2G3 109.5 . .
H2G2 C2G H2G3 109.5 . .
N1G C3G H3G1 109.5 . .
N1G C3G H3G2 109.5 . .
H3G1 C3G H3G2 109.5 . .
N1G C3G H3G3 109.5 . .
H3G1 C3G H3G3 109.5 . .
H3G2 C3G H3G3 109.5 . .

loop_
_geom_bond_atom_site_label_1
_geom_bond_atom_site_label_2
_geom_bond_distance
_geom_bond_site_symmetry_2
O1 C17 1.425(2) .
O1 H1 0.8400 .
S1 C8 1.7369(18) .
S1 C1 1.7481(17) .
S2 C16 1.7315(18) .
S2 C9 1.7437(17) .
C1 C2 1.346(2) .
C1 C17 1.516(2) .
C2 C3 1.442(2) .
C2 H2 0.9500 .
C3 C4 1.391(3) .
C3 C8 1.405(3) .
C4 C5 1.379(3) .
C4 H4 0.9500 .
C5 C6 1.392(3) .
C5 H5 0.9500 .
C6 C7 1.379(3) .
C6 H6 0.9500 .
C7 C8 1.393(3) .
C7 H7 0.9500 .
C9 C10 1.377(2) .
C9 C17 1.517(2) .
C10 C11 1.447(2) .
C10 H10 0.9500 .
C11 C12 1.399(3) .
C11 C16 1.409(2) .
C12 C13 1.377(3) .
C12 H12 0.9500 .
C13 C14 1.399(3) .
C13 H13 0.9500 .
C14 C15 1.378(3) .
C14 H14 0.9500 .
C15 C16 1.389(3) .
C15 H15 0.9500 .
C17 C18 1.538(2) .
C18 C20 1.391(2) .
C18 C19 1.391(2) 3_675
C19 C20 1.385(2) .
C19 C18 1.391(2) 3_675
C19 H19 0.9500 .
C20 H20 0.9500 .
N1G C1G 1.323(3) .
N1G C3G 1.449(3) .
N1G C2G 1.456(3) .
O1G C1G 1.231(2) .
C1G H1G 0.9500 .
C2G H2G1 0.9800 .
C2G H2G2 0.9800 .
C2G H2G3 0.9800 .
C3G H3G1 0.9800 .
C3G H3G2 0.9800 .
C3G H3G3 0.9800 .

loop_
_geom_hbond_atom_site_label_D
_geom_hbond_atom_site_label_H
_geom_hbond_atom_site_label_A
_geom_hbond_distance_DH
_geom_hbond_distance_HA
_geom_hbond_distance_DA
_geom_hbond_angle_DHA
_geom_hbond_site_symmetry_A
O1 H1 O1G 0.84 1.91 2.7243(18) 163.8 1_554
C13 H13 S1 0.95 2.96 3.829(2) 152.2 2_655
C19 H19 S2 0.95 2.86 3.5761(18) 133.1 3_665
C20 H20 O1 0.95 2.42 2.787(2) 102.4 .
C12 H12 Cg4 0.95 2.73 3.5307(18) 143.0 2_655
C2 H2 Cg6 0.95 2.79 3.5569(18) 138.3 1_564
C5 H5 Cg5 0.95 2.92 3.6605(19) 135.2 1_665

loop_
_geom_torsion_atom_site_label_1
_geom_torsion_atom_site_label_2
_geom_torsion_atom_site_label_3
_geom_torsion_atom_site_label_4
_geom_torsion
_geom_torsion_site_symmetry_1
_geom_torsion_site_symmetry_4
C8 S1 C1 C2 0.72(14) . .
C8 S1 C1 C17 178.40(14) . .
C17 C1 C2 C3 -177.44(17) . .
S1 C1 C2 C3 -0.2(2) . .
C1 C2 C3 C4 179.60(19) . .
C1 C2 C3 C8 -0.7(2) . .
C8 C3 C4 C5 -1.3(3) . .
C2 C3 C4 C5 178.38(19) . .
C3 C4 C5 C6 0.6(3) . .
C4 C5 C6 C7 0.5(3) . .
C5 C6 C7 C8 -0.9(3) . .
C6 C7 C8 C3 0.2(3) . .
C6 C7 C8 S1 -179.81(15) . .
C4 C3 C8 C7 1.0(3) . .
C2 C3 C8 C7 -178.81(17) . .
C4 C3 C8 S1 -179.05(15) . .
C2 C3 C8 S1 1.18(19) . .
C1 S1 C8 C7 178.91(18) . .
C1 S1 C8 C3 -1.08(14) . .
C16 S2 C9 C10 0.78(14) . .
C16 S2 C9 C17 -172.26(13) . .
C17 C9 C10 C11 171.08(16) . .
S2 C9 C10 C11 -0.87(19) . .
C9 C10 C11 C12 -179.64(17) . .
C9 C10 C11 C16 0.5(2) . .
C16 C11 C12 C13 0.1(3) . .
C10 C11 C12 C13 -179.77(17) . .
C11 C12 C13 C14 0.1(3) . .
C12 C13 C14 C15 0.3(3) . .
C13 C14 C15 C16 -0.8(3) . .
C14 C15 C16 C11 1.1(3) . .
C14 C15 C16 S2 -179.95(14) . .
C12 C11 C16 C15 -0.7(3) . .
C10 C11 C16 C15 179.17(16) . .
C12 C11 C16 S2 -179.80(13) . .
C10 C11 C16 S2 0.07(19) . .
C9 S2 C16 C15 -179.53(16) . .
C9 S2 C16 C11 -0.47(13) . .
C2 C1 C17 O1 129.65(19) . .
S1 C1 C17 O1 -47.52(18) . .
C2 C1 C17 C9 -114.4(2) . .
S1 C1 C17 C9 68.45(16) . .
C2 C1 C17 C18 5.7(3) . .
S1 C1 C17 C18 -171.49(12) . .
C10 C9 C17 O1 158.49(17) . .
S2 C9 C17 O1 -29.77(17) . .
C10 C9 C17 C1 40.0(2) . .
S2 C9 C17 C1 -148.25(12) . .
C10 C9 C17 C18 -82.4(2) . .
S2 C9 C17 C18 89.35(14) . .
O1 C17 C18 C20 -2.6(2) . .
C1 C17 C18 C20 120.01(17) . .
C9 C17 C18 C20 -117.51(17) . .
O1 C17 C18 C19 174.77(15) . 3_675
C1 C17 C18 C19 -62.6(2) . 3_675
C9 C17 C18 C19 59.90(19) . 3_675
C18 C19 C20 C18 -0.4(3) 3_675 .
C19 C18 C20 C19 0.4(3) 3_675 .
C17 C18 C20 C19 177.87(16) . .
C3G N1G C1G O1G 0.8(3) . .
C2G N1G C1G O1G 178.9(2) . .
